data_7155396
loop_
_publ_author_name
'Van Mileghem, Seger'
'Egle, Brecht'
'Gilles, Philippe'
'Veryser, Cedrick'
'Van Meervelt, Luc'
'De Borggraeve, Wim M.'

_publ_section_title
;
 Carbonylation as a novel method for the assembly of pyrazine based
 oligoamide alpha-helix mimetics.
;
_journal_issue 2
_journal_name_full 'Organic &amp; biomolecular chemistry'
_journal_page_first 373
_journal_page_last 378
_journal_paper_doi 10.1039/c6ob02358d
_journal_volume 15
_journal_year 2017
_chemical_formula_moiety 'C28 H42 N6 O8'
_chemical_formula_sum 'C28 H42 N6 O8'
_chemical_formula_weight 590.67
_space_group_crystal_system monoclinic
_space_group_IT_number 14
_space_group_name_Hall '-P 2ybc'
_space_group_name_H-M_alt 'P 1 21/c 1'
_symmetry_space_group_name_Hall '-P 2ybc'
_symmetry_space_group_name_H-M 'P 1 21/c 1'
_atom_sites_solution_hydrogens geom
_atom_sites_solution_primary direct
_audit_creation_date 2016-05-03
_audit_creation_method
;
Olex2 1.2
(compiled 2016.02.19 svn.r3266 for OlexSys, GUI svn.r5155)
;
_audit_update_record
;
2016-10-27 deposited with the CCDC.
2016-11-29 downloaded from the CCDC.
;
_cell_angle_alpha 90
_cell_angle_beta 100.061(3)
_cell_angle_gamma 90
_cell_formula_units_Z 4
_cell_length_a 9.6767(4)
_cell_length_b 13.4665(5)
_cell_length_c 25.2462(7)
_cell_measurement_reflns_used 7254
_cell_measurement_temperature 110.02(13)
_cell_measurement_theta_max 28.2260
_cell_measurement_theta_min 2.8430
_cell_volume 3239.3(2)
_computing_cell_refinement 'CrysAlisPro 1.171.38.41 (Rigaku OD, 2015)'
_computing_data_collection 'CrysAlisPro 1.171.38.41 (Rigaku OD, 2015)'
_computing_data_reduction 'CrysAlisPro 1.171.38.41 (Rigaku OD, 2015)'
_computing_molecular_graphics 'Olex2 (Dolomanov et al., 2009)'
_computing_publication_material 'Olex2 (Dolomanov et al., 2009)'
_computing_structure_refinement 'ShelXL (Sheldrick, 2015)'
_computing_structure_solution 'ShelXS (Sheldrick, 2008)'
_diffrn_ambient_environment N~2~
_diffrn_ambient_temperature 110.02(13)
_diffrn_detector 'CCD plate'
_diffrn_detector_area_resol_mean 15.9631
_diffrn_detector_type Eos
_diffrn_measured_fraction_theta_full 0.997
_diffrn_measured_fraction_theta_max 0.997
_diffrn_measurement_details
;
List of Runs (angles in degrees, time in seconds):

  # Type    Start    End  Width  t~exp~   \w     \q     \k     \f   Frames
#--------------------------------------------------------------------------
  1  \w    -61.00  56.00   1.00   60.00    --  -17.31  19.00 -60.00  117
  2  \w    -93.00 -35.00   1.00   60.00    --  -17.31-178.00  60.00   58
  3  \w    -20.00  25.00   1.00   60.00    --  -17.31 -99.00 120.00   45
  4  \w    -20.00  25.00   1.00   60.00    --  -17.31 -99.00   0.00   45
  5  \w     -2.00  88.00   1.00   60.00    --   19.34  57.00   0.00   90
  6  \w     -6.00  92.00   1.00   60.00    --   19.34  38.00-180.00   98
  7  \w     -6.00  26.00   1.00   60.00    --   19.34  38.00 -60.00   32
  8  \w    -53.00  45.00   1.00   60.00    --   19.34 -38.00   0.00   98
;
_diffrn_measurement_device 'four-circle diffractometer'
_diffrn_measurement_device_type 'SuperNova, Single source at offset, Eos'
_diffrn_measurement_method '\w scans'
_diffrn_orient_matrix_type 'CrysAlisPro convention (1999,Acta A55,543-557)'
_diffrn_orient_matrix_UB_11 -0.0696443000
_diffrn_orient_matrix_UB_12 0.0025467000
_diffrn_orient_matrix_UB_13 -0.0145286000
_diffrn_orient_matrix_UB_21 -0.0137751000
_diffrn_orient_matrix_UB_22 -0.0480129000
_diffrn_orient_matrix_UB_23 0.0093641000
_diffrn_orient_matrix_UB_31 -0.0225534000
_diffrn_orient_matrix_UB_32 0.0214514000
_diffrn_orient_matrix_UB_33 0.0226958000
_diffrn_radiation_monochromator mirror
_diffrn_radiation_probe x-ray
_diffrn_radiation_type MoK\a
_diffrn_radiation_wavelength 0.71073
_diffrn_reflns_av_R_equivalents 0.0307
_diffrn_reflns_av_unetI/netI 0.0440
_diffrn_reflns_Laue_measured_fraction_full 0.997
_diffrn_reflns_Laue_measured_fraction_max 0.997
_diffrn_reflns_limit_h_max 12
_diffrn_reflns_limit_h_min -11
_diffrn_reflns_limit_k_max 11
_diffrn_reflns_limit_k_min -16
_diffrn_reflns_limit_l_max 31
_diffrn_reflns_limit_l_min -31
_diffrn_reflns_number 17986
_diffrn_reflns_point_group_measured_fraction_full 0.997
_diffrn_reflns_point_group_measured_fraction_max 0.997
_diffrn_reflns_theta_full 25.242
_diffrn_reflns_theta_max 26.372
_diffrn_reflns_theta_min 2.456
_diffrn_source 'micro-focus sealed X-ray tube'
_diffrn_source_type 'SuperNova (Mo) X-ray Source'
_exptl_absorpt_coefficient_mu 0.090
_exptl_absorpt_correction_T_max 1.00000
_exptl_absorpt_correction_T_min 0.67572
_exptl_absorpt_correction_type multi-scan
_exptl_absorpt_process_details
;
CrysAlisPro 1.171.38.41 (Rigaku Oxford Diffraction, 2015)
Empirical absorption correction using spherical harmonics,
 implemented in SCALE3 ABSPACK scaling algorithm.
;
_exptl_crystal_colour green
_exptl_crystal_colour_primary green
_exptl_crystal_density_diffrn 1.211
_exptl_crystal_description block
_exptl_crystal_F_000 1264
_exptl_crystal_size_max 0.5
_exptl_crystal_size_mid 0.3
_exptl_crystal_size_min 0.3
_refine_diff_density_max 0.449
_refine_diff_density_min -0.270
_refine_diff_density_rms 0.057
_refine_ls_extinction_method none
_refine_ls_goodness_of_fit_ref 1.095
_refine_ls_hydrogen_treatment constr
_refine_ls_matrix_type full
_refine_ls_number_parameters 390
_refine_ls_number_reflns 6598
_refine_ls_number_restraints 0
_refine_ls_restrained_S_all 1.095
_refine_ls_R_factor_all 0.0904
_refine_ls_R_factor_gt 0.0618
_refine_ls_shift/su_max 0.000
_refine_ls_shift/su_mean 0.000
_refine_ls_structure_factor_coef Fsqd
_refine_ls_weighting_details 'w=1/[\s^2^(Fo^2^)+(0.0376P)^2^+3.8515P] where P=(Fo^2^+2Fc^2^)/3'
_refine_ls_weighting_scheme calc
_refine_ls_wR_factor_gt 0.1284
_refine_ls_wR_factor_ref 0.1448
_reflns_Friedel_coverage 0.000
_reflns_number_gt 4826
_reflns_number_total 6598
_reflns_threshold_expression 'I > 2\s(I)'
_cod_data_source_file c6ob02358d2.cif
_cod_data_source_block wdb1002
_cod_depositor_comments 'Adding full bibliography for 7155396--7155398.cif.'
_cod_database_code 7155396
_chemical_oxdiff_formula 'C28 H40 N6 O8'
_chemical_oxdiff_usercomment 'Philippe Gilles'
_shelx_space_group_comment
;
The symmetry employed for this shelxl refinement is uniquely defined
by the following loop, which should always be used as a source of
symmetry information in preference to the above space-group names.
They are only intended as comments.
;
_reflns_odcompleteness_completeness 99.87
_reflns_odcompleteness_iscentric 1
_reflns_odcompleteness_theta 26.32
_olex2_refinement_description
;
1. Fixed Uiso
 At 1.2 times of:
  All C(H) groups, All C(H,H) groups, All N(H) groups
 At 1.5 times of:
  All C(H,H,H) groups
2.a Ternary CH refined with riding coordinates:
 C9(H9), C27(H27)
2.b Secondary CH2 refined with riding coordinates:
 C8(H8A,H8B), C26(H26A,H26B)
2.c Aromatic/amide H refined with riding coordinates:
 C5(H5), N16(H16), C23(H23)
2.d Idealised Me refined as rotating group:
 C10(H10A,H10B,H10C), C11(H11A,H11B,H11C), C15(H15A,H15B,H15C), C28(H28A,H28B,
 H28C), C29(H29A,H29B,H29C), C35(H35A,H35B,H35C), C36(H36A,H36B,H36C), C37(H37A,
 H37B,H37C), C42(H42A,H42B,H42C), C43(H43A,H43B,H43C), C44(H44A,H44B,H44C)
;
_shelx_shelxl_version_number 2014/7
_olex2_date_sample_data_collection 2016-04-29
_olex2_submission_special_instructions 'No special instructions were received'
_oxdiff_exptl_absorpt_empirical_details
;
Empirical correction (ABSPACK) includes:
- Absorption correction using spherical harmonics
- Frame scaling
;
_oxdiff_exptl_absorpt_empirical_full_max 1.446
_oxdiff_exptl_absorpt_empirical_full_min 0.768

loop_
_space_group_symop_operation_xyz
'x, y, z'
'-x, y+1/2, -z+1/2'
'-x, -y, -z'
'x, -y-1/2, z-1/2'

loop_
_atom_site_label
_atom_site_type_symbol
_atom_site_fract_x
_atom_site_fract_y
_atom_site_fract_z
_atom_site_U_iso_or_equiv
_atom_site_adp_type
_atom_site_occupancy
_atom_site_site_symmetry_order
_atom_site_calc_flag
_atom_site_refinement_flags_posn
N1 N -0.0560(2) 0.66860(15) 0.02546(7) 0.0221(4) Uani 1 1 d .
C2 C 0.0553(2) 0.66989(17) 0.06414(9) 0.0209(5) Uani 1 1 d .
C3 C 0.0941(2) 0.58729(17) 0.10041(9) 0.0205(5) Uani 1 1 d .
N4 N 0.0193(2) 0.50476(15) 0.09350(8) 0.0229(4) Uani 1 1 d .
C5 C -0.0952(2) 0.50368(18) 0.05219(9) 0.0231(5) Uani 1 1 d .
H5 H -0.1496 0.4447 0.0463 0.028 Uiso 1 1 calc R
C6 C -0.1340(2) 0.58348(18) 0.01948(9) 0.0210(5) Uani 1 1 d .
O7 O 0.14322(18) 0.74743(13) 0.07359(6) 0.0276(4) Uani 1 1 d .
C8 C 0.1166(3) 0.8340(2) 0.03926(11) 0.0327(6) Uani 1 1 d .
H8A H 0.0978 0.8925 0.0607 0.039 Uiso 1 1 calc R
H8B H 0.0336 0.8225 0.0109 0.039 Uiso 1 1 calc R
C9 C 0.2427(3) 0.8523(2) 0.01439(11) 0.0382(7) Uani 1 1 d .
H9 H 0.3252 0.8630 0.0437 0.046 Uiso 1 1 calc R
C10 C 0.2728(4) 0.7651(3) -0.01890(13) 0.0591(10) Uani 1 1 d .
H10A H 0.2860 0.7055 0.0037 0.089 Uiso 1 1 calc GR
H10B H 0.3583 0.7780 -0.0336 0.089 Uiso 1 1 calc GR
H10C H 0.1939 0.7550 -0.0485 0.089 Uiso 1 1 calc GR
C11 C 0.2175(4) 0.9472(2) -0.01918(14) 0.0575(9) Uani 1 1 d .
H11A H 0.1393 0.9367 -0.0490 0.086 Uiso 1 1 calc GR
H11B H 0.3024 0.9639 -0.0335 0.086 Uiso 1 1 calc GR
H11C H 0.1945 1.0017 0.0035 0.086 Uiso 1 1 calc GR
C12 C -0.2642(3) 0.58503(19) -0.02340(9) 0.0245(5) Uani 1 1 d .
O13 O -0.3141(2) 0.65785(14) -0.04742(7) 0.0381(5) Uani 1 1 d .
O14 O -0.32283(18) 0.49474(13) -0.03131(7) 0.0315(4) Uani 1 1 d .
C15 C -0.4547(3) 0.4897(2) -0.07020(11) 0.0367(7) Uani 1 1 d .
H15A H -0.4423 0.5225 -0.1037 0.055 Uiso 1 1 calc GR
H15B H -0.5292 0.5232 -0.0553 0.055 Uiso 1 1 calc GR
H15C H -0.4804 0.4200 -0.0776 0.055 Uiso 1 1 calc GR
N16 N 0.2081(2) 0.59934(15) 0.14178(7) 0.0223(4) Uani 1 1 d .
H16 H 0.2454 0.6591 0.1447 0.027 Uiso 1 1 calc R
N19 N 0.3730(2) 0.56953(15) 0.21886(8) 0.0248(5) Uani 1 1 d .
C20 C 0.4470(3) 0.50706(18) 0.25352(9) 0.0236(5) Uani 1 1 d .
C21 C 0.4245(2) 0.40408(18) 0.24964(9) 0.0222(5) Uani 1 1 d .
N22 N 0.3236(2) 0.36590(15) 0.21294(8) 0.0247(5) Uani 1 1 d .
C23 C 0.2441(3) 0.42813(18) 0.17770(10) 0.0253(5) Uani 1 1 d .
H23 H 0.1696 0.4026 0.1518 0.030 Uiso 1 1 calc R
C24 C 0.2724(2) 0.52924(17) 0.17979(9) 0.0208(5) Uani 1 1 d .
O25 O 0.54803(19) 0.53766(13) 0.29447(7) 0.0313(4) Uani 1 1 d .
C26 C 0.5640(3) 0.64401(19) 0.30390(11) 0.0404(7) Uani 1 1 d .
H26A H 0.4709 0.6764 0.2996 0.049 Uiso 1 1 calc R
H26B H 0.6174 0.6741 0.2779 0.049 Uiso 1 1 calc R
C27 C 0.6434(3) 0.6578(2) 0.36149(11) 0.0412(7) Uani 1 1 d .
H27 H 0.6490 0.7309 0.3686 0.049 Uiso 1 1 calc R
C28 C 0.5633(4) 0.6132(3) 0.40108(12) 0.0571(9) Uani 1 1 d .
H28A H 0.4665 0.6378 0.3940 0.086 Uiso 1 1 calc GR
H28B H 0.6077 0.6319 0.4376 0.086 Uiso 1 1 calc GR
H28C H 0.5632 0.5407 0.3976 0.086 Uiso 1 1 calc GR
C29 C 0.7927(4) 0.6191(3) 0.37026(14) 0.0644(11) Uani 1 1 d .
H29A H 0.7915 0.5469 0.3654 0.097 Uiso 1 1 calc GR
H29B H 0.8396 0.6354 0.4068 0.097 Uiso 1 1 calc GR
H29C H 0.8435 0.6499 0.3442 0.097 Uiso 1 1 calc GR
N30 N 0.5182(2) 0.34013(14) 0.28570(7) 0.0212(4) Uani 1 1 d .
C31 C 0.4779(2) 0.29975(18) 0.33108(9) 0.0222(5) Uani 1 1 d .
O32 O 0.54387(18) 0.23722(13) 0.35953(6) 0.0269(4) Uani 1 1 d .
O33 O 0.35578(18) 0.34063(12) 0.33605(6) 0.0258(4) Uani 1 1 d .
C34 C 0.2720(3) 0.2949(2) 0.37234(10) 0.0272(6) Uani 1 1 d .
C35 C 0.1422(3) 0.3613(2) 0.36285(11) 0.0380(7) Uani 1 1 d .
H35A H 0.1688 0.4292 0.3743 0.057 Uiso 1 1 calc GR
H35B H 0.0731 0.3362 0.3837 0.057 Uiso 1 1 calc GR
H35C H 0.1012 0.3612 0.3245 0.057 Uiso 1 1 calc GR
C36 C 0.2336(3) 0.1900(2) 0.35360(11) 0.0340(6) Uani 1 1 d .
H36A H 0.1872 0.1912 0.3159 0.051 Uiso 1 1 calc GR
H36B H 0.1700 0.1613 0.3757 0.051 Uiso 1 1 calc GR
H36C H 0.3190 0.1496 0.3571 0.051 Uiso 1 1 calc GR
C37 C 0.3508(3) 0.3008(2) 0.43049(10) 0.0335(6) Uani 1 1 d .
H37A H 0.4302 0.2546 0.4353 0.050 Uiso 1 1 calc GR
H37B H 0.2871 0.2830 0.4552 0.050 Uiso 1 1 calc GR
H37C H 0.3854 0.3686 0.4382 0.050 Uiso 1 1 calc GR
C38 C 0.6600(3) 0.33347(18) 0.28029(9) 0.0238(5) Uani 1 1 d .
O39 O 0.75808(18) 0.31346(14) 0.31588(7) 0.0302(4) Uani 1 1 d .
O40 O 0.66387(17) 0.35398(13) 0.22914(6) 0.0265(4) Uani 1 1 d .
C41 C 0.8023(3) 0.3644(2) 0.21308(10) 0.0317(6) Uani 1 1 d .
C42 C 0.8785(3) 0.4538(2) 0.24161(12) 0.0397(7) Uani 1 1 d .
H42A H 0.8195 0.5131 0.2340 0.060 Uiso 1 1 calc GR
H42B H 0.9672 0.4641 0.2286 0.060 Uiso 1 1 calc GR
H42C H 0.8978 0.4417 0.2805 0.060 Uiso 1 1 calc GR
C43 C 0.8863(3) 0.2689(2) 0.22344(12) 0.0429(7) Uani 1 1 d .
H43A H 0.9122 0.2580 0.2623 0.064 Uiso 1 1 calc GR
H43B H 0.9716 0.2740 0.2076 0.064 Uiso 1 1 calc GR
H43C H 0.8294 0.2130 0.2071 0.064 Uiso 1 1 calc GR
C44 C 0.7574(3) 0.3838(3) 0.15318(11) 0.0474(8) Uani 1 1 d .
H44A H 0.6999 0.3283 0.1367 0.071 Uiso 1 1 calc GR
H44B H 0.8409 0.3903 0.1363 0.071 Uiso 1 1 calc GR
H44C H 0.7026 0.4453 0.1479 0.071 Uiso 1 1 calc GR

loop_
_atom_site_aniso_label
_atom_site_aniso_U_11
_atom_site_aniso_U_22
_atom_site_aniso_U_33
_atom_site_aniso_U_23
_atom_site_aniso_U_13
_atom_site_aniso_U_12
N1 0.0246(11) 0.0226(11) 0.0189(9) 0.0003(8) 0.0032(8) 0.0003(9)
C2 0.0236(12) 0.0187(12) 0.0209(11) -0.0005(9) 0.0051(9) 0.0001(10)
C3 0.0225(12) 0.0214(12) 0.0176(11) -0.0002(9) 0.0036(9) 0.0029(10)
N4 0.0236(11) 0.0204(10) 0.0240(10) 0.0010(8) 0.0026(8) 0.0007(8)
C5 0.0233(13) 0.0221(12) 0.0230(12) -0.0011(10) 0.0019(10) -0.0019(10)
C6 0.0208(12) 0.0226(12) 0.0201(11) -0.0014(9) 0.0052(9) 0.0011(10)
O7 0.0300(10) 0.0228(9) 0.0274(9) 0.0062(7) -0.0017(7) -0.0055(8)
C8 0.0358(15) 0.0230(13) 0.0368(15) 0.0092(11) -0.0002(12) -0.0013(12)
C9 0.0447(18) 0.0340(16) 0.0364(15) 0.0046(12) 0.0088(13) -0.0078(13)
C10 0.090(3) 0.044(2) 0.050(2) -0.0019(16) 0.0313(19) -0.0056(19)
C11 0.076(3) 0.0436(19) 0.055(2) 0.0170(16) 0.0189(18) -0.0098(18)
C12 0.0228(13) 0.0292(14) 0.0213(12) 0.0007(10) 0.0032(10) -0.0014(11)
O13 0.0392(11) 0.0319(11) 0.0371(10) 0.0066(9) -0.0099(9) -0.0006(9)
O14 0.0290(10) 0.0264(10) 0.0349(10) -0.0009(8) -0.0061(8) -0.0050(8)
C15 0.0259(14) 0.0444(17) 0.0352(15) -0.0044(13) -0.0072(11) -0.0050(13)
N16 0.0235(11) 0.0182(10) 0.0234(10) 0.0026(8) -0.0015(8) -0.0017(8)
N19 0.0277(11) 0.0225(11) 0.0224(10) 0.0007(8) -0.0006(8) 0.0003(9)
C20 0.0234(13) 0.0246(13) 0.0220(12) 0.0015(10) 0.0020(10) 0.0002(10)
C21 0.0228(12) 0.0236(12) 0.0200(11) 0.0034(10) 0.0029(9) 0.0032(10)
N22 0.0249(11) 0.0233(11) 0.0246(10) 0.0019(9) 0.0009(8) 0.0003(9)
C23 0.0239(13) 0.0246(13) 0.0252(12) 0.0002(10) -0.0019(10) -0.0004(10)
C24 0.0206(12) 0.0216(12) 0.0197(11) 0.0014(9) 0.0022(9) 0.0006(10)
O25 0.0396(11) 0.0201(9) 0.0287(9) 0.0001(7) -0.0094(8) -0.0007(8)
C26 0.062(2) 0.0178(14) 0.0344(15) -0.0003(11) -0.0119(14) -0.0048(13)
C27 0.060(2) 0.0282(15) 0.0293(14) -0.0006(12) -0.0103(13) -0.0072(14)
C28 0.084(3) 0.051(2) 0.0374(17) -0.0075(15) 0.0125(17) -0.0037(19)
C29 0.051(2) 0.083(3) 0.051(2) -0.006(2) -0.0131(17) -0.012(2)
N30 0.0216(10) 0.0206(10) 0.0214(10) 0.0031(8) 0.0032(8) 0.0032(8)
C31 0.0231(12) 0.0212(12) 0.0219(12) -0.0013(10) 0.0026(9) 0.0007(10)
O32 0.0271(9) 0.0263(9) 0.0274(9) 0.0069(7) 0.0049(7) 0.0056(8)
O33 0.0266(9) 0.0245(9) 0.0275(9) 0.0059(7) 0.0080(7) 0.0054(7)
C34 0.0268(14) 0.0298(14) 0.0262(12) 0.0041(11) 0.0084(10) -0.0006(11)
C35 0.0303(15) 0.0458(17) 0.0398(15) 0.0040(13) 0.0113(12) 0.0076(13)
C36 0.0328(15) 0.0319(15) 0.0381(15) -0.0004(12) 0.0085(12) -0.0049(12)
C37 0.0366(16) 0.0381(16) 0.0267(13) 0.0017(12) 0.0083(11) 0.0019(13)
C38 0.0252(13) 0.0207(12) 0.0253(12) 0.0011(10) 0.0039(10) 0.0008(10)
O39 0.0239(9) 0.0382(11) 0.0272(9) 0.0082(8) 0.0010(7) 0.0008(8)
O40 0.0241(9) 0.0326(10) 0.0231(8) 0.0042(7) 0.0052(7) -0.0001(8)
C41 0.0229(13) 0.0423(16) 0.0321(14) 0.0048(12) 0.0106(11) -0.0009(12)
C42 0.0303(15) 0.0404(17) 0.0477(17) 0.0114(14) 0.0050(13) -0.0062(13)
C43 0.0371(17) 0.0460(18) 0.0482(17) 0.0008(14) 0.0149(13) 0.0090(14)
C44 0.0374(17) 0.077(2) 0.0301(15) 0.0093(15) 0.0118(13) -0.0052(16)

loop_
_atom_type_symbol
_atom_type_description
_atom_type_scat_dispersion_real
_atom_type_scat_dispersion_imag
_atom_type_scat_source
C C 0.0033 0.0016 'International Tables Vol C Tables 4.2.6.8 and 6.1.1.4'
H H 0.0000 0.0000 'International Tables Vol C Tables 4.2.6.8 and 6.1.1.4'
N N 0.0061 0.0033 'International Tables Vol C Tables 4.2.6.8 and 6.1.1.4'
O O 0.0106 0.0060 'International Tables Vol C Tables 4.2.6.8 and 6.1.1.4'

loop_
_geom_angle_atom_site_label_1
_geom_angle_atom_site_label_2
_geom_angle_atom_site_label_3
_geom_angle
C2 N1 C6 117.1(2)
N1 C2 C3 123.0(2)
N1 C2 O7 123.5(2)
O7 C2 C3 113.5(2)
N4 C3 C2 119.2(2)
N4 C3 N16 122.8(2)
N16 C3 C2 118.0(2)
C3 N4 C5 117.2(2)
N4 C5 H5 118.4
C6 C5 N4 123.1(2)
C6 C5 H5 118.4
N1 C6 C5 120.3(2)
N1 C6 C12 116.3(2)
C5 C6 C12 123.4(2)
C2 O7 C8 118.63(18)
O7 C8 H8A 110.1
O7 C8 H8B 110.1
O7 C8 C9 108.2(2)
H8A C8 H8B 108.4
C9 C8 H8A 110.1
C9 C8 H8B 110.1
C8 C9 H9 108.6
C8 C9 C10 111.2(3)
C8 C9 C11 108.0(3)
C10 C9 H9 108.6
C10 C9 C11 111.8(3)
C11 C9 H9 108.6
C9 C10 H10A 109.5
C9 C10 H10B 109.5
C9 C10 H10C 109.5
H10A C10 H10B 109.5
H10A C10 H10C 109.5
H10B C10 H10C 109.5
C9 C11 H11A 109.5
C9 C11 H11B 109.5
C9 C11 H11C 109.5
H11A C11 H11B 109.5
H11A C11 H11C 109.5
H11B C11 H11C 109.5
O13 C12 C6 125.5(2)
O13 C12 O14 122.6(2)
O14 C12 C6 111.8(2)
C12 O14 C15 115.9(2)
O14 C15 H15A 109.5
O14 C15 H15B 109.5
O14 C15 H15C 109.5
H15A C15 H15B 109.5
H15A C15 H15C 109.5
H15B C15 H15C 109.5
C3 N16 H16 115.4
C3 N16 C24 129.1(2)
C24 N16 H16 115.4
C20 N19 C24 117.2(2)
N19 C20 C21 121.3(2)
N19 C20 O25 122.9(2)
O25 C20 C21 115.8(2)
C20 C21 N30 118.0(2)
N22 C21 C20 121.2(2)
N22 C21 N30 120.8(2)
C21 N22 C23 118.8(2)
N22 C23 H23 120.2
N22 C23 C24 119.7(2)
C24 C23 H23 120.2
N19 C24 N16 113.4(2)
N19 C24 C23 121.7(2)
C23 C24 N16 124.7(2)
C20 O25 C26 117.73(19)
O25 C26 H26A 110.3
O25 C26 H26B 110.3
O25 C26 C27 107.2(2)
H26A C26 H26B 108.5
C27 C26 H26A 110.3
C27 C26 H26B 110.3
C26 C27 H27 107.0
C28 C27 C26 110.7(3)
C28 C27 H27 107.0
C28 C27 C29 110.9(3)
C29 C27 C26 113.8(3)
C29 C27 H27 107.0
C27 C28 H28A 109.5
C27 C28 H28B 109.5
C27 C28 H28C 109.5
H28A C28 H28B 109.5
H28A C28 H28C 109.5
H28B C28 H28C 109.5
C27 C29 H29A 109.5
C27 C29 H29B 109.5
C27 C29 H29C 109.5
H29A C29 H29B 109.5
H29A C29 H29C 109.5
H29B C29 H29C 109.5
C31 N30 C21 121.12(19)
C31 N30 C38 118.45(19)
C38 N30 C21 119.40(19)
O32 C31 N30 124.6(2)
O32 C31 O33 128.0(2)
O33 C31 N30 107.40(19)
C31 O33 C34 118.98(18)
O33 C34 C35 100.7(2)
O33 C34 C36 109.2(2)
O33 C34 C37 109.9(2)
C35 C34 C37 112.2(2)
C36 C34 C35 110.3(2)
C36 C34 C37 113.6(2)
C34 C35 H35A 109.5
C34 C35 H35B 109.5
C34 C35 H35C 109.5
H35A C35 H35B 109.5
H35A C35 H35C 109.5
H35B C35 H35C 109.5
C34 C36 H36A 109.5
C34 C36 H36B 109.5
C34 C36 H36C 109.5
H36A C36 H36B 109.5
H36A C36 H36C 109.5
H36B C36 H36C 109.5
C34 C37 H37A 109.5
C34 C37 H37B 109.5
C34 C37 H37C 109.5
H37A C37 H37B 109.5
H37A C37 H37C 109.5
H37B C37 H37C 109.5
O39 C38 N30 126.2(2)
O39 C38 O40 127.8(2)
O40 C38 N30 105.98(19)
C38 O40 C41 118.00(18)
O40 C41 C42 109.5(2)
O40 C41 C43 110.9(2)
O40 C41 C44 100.1(2)
C43 C41 C42 112.8(2)
C43 C41 C44 111.6(3)
C44 C41 C42 111.4(2)
C41 C42 H42A 109.5
C41 C42 H42B 109.5
C41 C42 H42C 109.5
H42A C42 H42B 109.5
H42A C42 H42C 109.5
H42B C42 H42C 109.5
C41 C43 H43A 109.5
C41 C43 H43B 109.5
C41 C43 H43C 109.5
H43A C43 H43B 109.5
H43A C43 H43C 109.5
H43B C43 H43C 109.5
C41 C44 H44A 109.5
C41 C44 H44B 109.5
C41 C44 H44C 109.5
H44A C44 H44B 109.5
H44A C44 H44C 109.5
H44B C44 H44C 109.5

loop_
_geom_bond_atom_site_label_1
_geom_bond_atom_site_label_2
_geom_bond_distance
N1 C2 1.322(3)
N1 C6 1.366(3)
C2 C3 1.448(3)
C2 O7 1.342(3)
C3 N4 1.321(3)
C3 N16 1.390(3)
N4 C5 1.383(3)
C5 H5 0.9500
C5 C6 1.367(3)
C6 C12 1.511(3)
O7 C8 1.449(3)
C8 H8A 0.9900
C8 H8B 0.9900
C8 C9 1.487(4)
C9 H9 1.0000
C9 C10 1.502(4)
C9 C11 1.529(4)
C10 H10A 0.9800
C10 H10B 0.9800
C10 H10C 0.9800
C11 H11A 0.9800
C11 H11B 0.9800
C11 H11C 0.9800
C12 O13 1.209(3)
C12 O14 1.342(3)
O14 C15 1.469(3)
C15 H15A 0.9800
C15 H15B 0.9800
C15 H15C 0.9800
N16 H16 0.8800
N16 C24 1.411(3)
N19 C20 1.329(3)
N19 C24 1.371(3)
C20 C21 1.405(3)
C20 O25 1.357(3)
C21 N22 1.327(3)
C21 N30 1.451(3)
N22 C23 1.359(3)
C23 H23 0.9500
C23 C24 1.388(3)
O25 C26 1.456(3)
C26 H26A 0.9900
C26 H26B 0.9900
C26 C27 1.533(4)
C27 H27 1.0000
C27 C28 1.494(4)
C27 C29 1.515(5)
C28 H28A 0.9800
C28 H28B 0.9800
C28 H28C 0.9800
C29 H29A 0.9800
C29 H29B 0.9800
C29 H29C 0.9800
N30 C31 1.384(3)
N30 C38 1.405(3)
C31 O32 1.213(3)
C31 O33 1.330(3)
O33 C34 1.461(3)
C34 C35 1.527(4)
C34 C36 1.516(4)
C34 C37 1.533(3)
C35 H35A 0.9800
C35 H35B 0.9800
C35 H35C 0.9800
C36 H36A 0.9800
C36 H36B 0.9800
C36 H36C 0.9800
C37 H37A 0.9800
C37 H37B 0.9800
C37 H37C 0.9800
C38 O39 1.218(3)
C38 O40 1.327(3)
O40 C41 1.472(3)
C41 C42 1.526(4)
C41 C43 1.520(4)
C41 C44 1.521(4)
C42 H42A 0.9800
C42 H42B 0.9800
C42 H42C 0.9800
C43 H43A 0.9800
C43 H43B 0.9800
C43 H43C 0.9800
C44 H44A 0.9800
C44 H44B 0.9800
C44 H44C 0.9800

loop_
_geom_torsion_atom_site_label_1
_geom_torsion_atom_site_label_2
_geom_torsion_atom_site_label_3
_geom_torsion_atom_site_label_4
_geom_torsion
N1 C2 C3 N4 3.1(3)
N1 C2 C3 N16 -175.9(2)
N1 C2 O7 C8 -0.9(3)
N1 C6 C12 O13 -10.3(4)
N1 C6 C12 O14 171.5(2)
C2 N1 C6 C5 -0.8(3)
C2 N1 C6 C12 177.5(2)
C2 C3 N4 C5 -1.7(3)
C2 C3 N16 C24 -175.3(2)
C2 O7 C8 C9 -122.3(2)
C3 C2 O7 C8 179.0(2)
C3 N4 C5 C6 -0.8(3)
C3 N16 C24 N19 -173.0(2)
C3 N16 C24 C23 10.0(4)
N4 C3 N16 C24 5.7(4)
N4 C5 C6 N1 2.2(4)
N4 C5 C6 C12 -176.0(2)
C5 C6 C12 O13 168.0(2)
C5 C6 C12 O14 -10.2(3)
C6 N1 C2 C3 -1.8(3)
C6 N1 C2 O7 178.1(2)
C6 C12 O14 C15 176.7(2)
O7 C2 C3 N4 -176.8(2)
O7 C2 C3 N16 4.2(3)
O7 C8 C9 C10 60.3(3)
O7 C8 C9 C11 -176.7(2)
O13 C12 O14 C15 -1.6(4)
N16 C3 N4 C5 177.3(2)
N19 C20 C21 N22 -3.5(4)
N19 C20 C21 N30 174.2(2)
N19 C20 O25 C26 7.0(4)
C20 N19 C24 N16 -174.4(2)
C20 N19 C24 C23 2.8(3)
C20 C21 N22 C23 2.0(3)
C20 C21 N30 C31 101.5(3)
C20 C21 N30 C38 -66.8(3)
C20 O25 C26 C27 160.5(2)
C21 C20 O25 C26 -173.1(2)
C21 N22 C23 C24 1.8(3)
C21 N30 C31 O32 171.3(2)
C21 N30 C31 O33 -7.5(3)
C21 N30 C38 O39 152.9(2)
C21 N30 C38 O40 -26.7(3)
N22 C21 N30 C31 -80.8(3)
N22 C21 N30 C38 111.0(3)
N22 C23 C24 N16 172.5(2)
N22 C23 C24 N19 -4.3(4)
C24 N19 C20 C21 1.1(3)
C24 N19 C20 O25 -179.0(2)
O25 C20 C21 N22 176.5(2)
O25 C20 C21 N30 -5.7(3)
O25 C26 C27 C28 -60.3(3)
O25 C26 C27 C29 65.4(3)
N30 C21 N22 C23 -175.7(2)
N30 C31 O33 C34 165.14(19)
N30 C38 O40 C41 172.8(2)
C31 N30 C38 O39 -15.7(4)
C31 N30 C38 O40 164.8(2)
C31 O33 C34 C35 -177.0(2)
C31 O33 C34 C36 -60.9(3)
C31 O33 C34 C37 64.4(3)
O32 C31 O33 C34 -13.6(4)
C38 N30 C31 O32 -20.4(3)
C38 N30 C31 O33 160.8(2)
C38 O40 C41 C42 -64.5(3)
C38 O40 C41 C43 60.5(3)
C38 O40 C41 C44 178.4(2)
O39 C38 O40 C41 -6.8(4)
